data_7014243
loop_
_publ_author_name
'Higham, Lee J.'
'Whittlesey, Michael K.'
'Wood, Paul T.'

_publ_section_title
;
 Water-soluble hydroxyalkylated phosphines: examples of their differing
 behaviour toward ruthenium and rhodium.
;
_journal_issue 24
_journal_name_full 'Dalton transactions (Cambridge, England : 2003)'
_journal_page_first 4202
_journal_page_last 4208
_journal_paper_doi 10.1039/b411701h
_journal_year 2004
_chemical_formula_sum 'C30 H40 Cl2 O6 P4 Ru'
_chemical_formula_weight 792.48
_space_group_IT_number 2
_symmetry_cell_setting triclinic
_symmetry_Int_Tables_number 2
_symmetry_space_group_name_Hall '-P 1'
_symmetry_space_group_name_H-M 'P -1'
_atom_sites_solution_hydrogens geom
_atom_sites_solution_primary direct
_atom_sites_solution_secondary difmap
_audit_creation_method SHELXL
_cell_angle_alpha 99.87(2)
_cell_angle_beta 105.120(10)
_cell_angle_gamma 109.15(2)
_cell_formula_units_Z 1
_cell_length_a 9.283(2)
_cell_length_b 10.008(6)
_cell_length_c 10.5680(10)
_cell_measurement_reflns_used 37
_cell_measurement_temperature 293(2)
_cell_volume 859.1(6)
_computing_cell_refinement 'Denzo (Otwinowski, 1987)'
_computing_data_collection 'Rigaku Control software'
_computing_data_reduction 'Scalepack (Otwinowski, 1987)'
_computing_structure_refinement 'SHELXL-93 (Sheldrick, 1993)'
_computing_structure_solution 'SHELXS-86 (Sheldrick, 1990)'
_diffrn_ambient_temperature 293(2)
_diffrn_measurement_device 'area detector'
_diffrn_radiation_monochromator graphite
_diffrn_radiation_probe x-ray
_diffrn_radiation_type MoK\a
_diffrn_radiation_wavelength 0.71073
_diffrn_reflns_av_R_equivalents 0.0825
_diffrn_reflns_av_sigmaI/netI 0.1017
_diffrn_reflns_limit_h_max 11
_diffrn_reflns_limit_h_min -11
_diffrn_reflns_limit_k_max 12
_diffrn_reflns_limit_k_min -12
_diffrn_reflns_limit_l_max 12
_diffrn_reflns_limit_l_min -12
_diffrn_reflns_number 5570
_diffrn_reflns_theta_max 25.59
_diffrn_reflns_theta_min 2.47
_diffrn_source 'fine-focus sealed tube'
_exptl_absorpt_coefficient_mu 0.838
_exptl_absorpt_correction_type none
_exptl_crystal_colour yellow
_exptl_crystal_density_diffrn 1.516
_exptl_crystal_description block
_exptl_crystal_F_000 398
_exptl_crystal_size_max 0.08
_exptl_crystal_size_mid 0.07
_exptl_crystal_size_min 0.05
_refine_diff_density_max 0.624
_refine_diff_density_min -0.625
_refine_diff_density_rms 0.115
_refine_ls_extinction_coef 0.0480(77)
_refine_ls_extinction_expression Fc^*^=kFc[1+0.001xFc^2^\l^3^/sin(2\q)]^-1/4^
_refine_ls_extinction_method SHELXL
_refine_ls_goodness_of_fit_all 1.010
_refine_ls_goodness_of_fit_obs 1.073
_refine_ls_matrix_type full
_refine_ls_number_parameters 210
_refine_ls_number_reflns 2959
_refine_ls_number_restraints 0
_refine_ls_restrained_S_all 1.092
_refine_ls_restrained_S_obs 1.073
_refine_ls_R_factor_all 0.1008
_refine_ls_R_factor_obs 0.0641
_refine_ls_shift/esd_max -0.006
_refine_ls_shift/esd_mean 0.000
_refine_ls_structure_factor_coef Fsqd
_refine_ls_weighting_details 'w=1/[\s^2^(Fo^2^)+(0.1188P)^2^+0.0000P] where P=(Fo^2^+2Fc^2^)/3'
_refine_ls_weighting_scheme calc
_refine_ls_wR_factor_all 0.2084
_refine_ls_wR_factor_obs 0.1666
_reflns_number_observed 2003
_reflns_number_total 2962
_reflns_observed_criterion >2sigma(I)
_cod_data_source_file b411701h.txt
_cod_data_source_block 1
_cod_depositor_comments
;
The following automatic conversions were performed:

'_refine_ls_weighting_scheme' value 'calc
w=1/[\s^2^(Fo^2^)+(0.1188P)^2^+0.0000P] where P=(Fo^2^+2Fc^2^)/3' was
changed to 'calc'. New tag '_refine_ls_weighting_details' was
created. The value of the new tag was set to
'w=1/[\s^2^(Fo^2^)+(0.1188P)^2^+0.0000P] where P=(Fo^2^+2Fc^2^)/3'.

Automatic conversion script
Id: cif_fix_values 3143 2015-03-26 13:38:13Z robertas 
;
_cod_original_sg_symbol_H-M P-1
_cod_database_code 7014243

loop_
_symmetry_equiv_pos_as_xyz
'x, y, z'
'-x, -y, -z'

loop_
_atom_site_aniso_label
_atom_site_aniso_U_11
_atom_site_aniso_U_22
_atom_site_aniso_U_33
_atom_site_aniso_U_23
_atom_site_aniso_U_13
_atom_site_aniso_U_12
Ru1 0.0615(6) 0.0551(5) 0.0577(5) 0.0225(3) 0.0264(3) 0.0296(4)
Cl1 0.0872(12) 0.0701(11) 0.0726(11) 0.0234(8) 0.0416(9) 0.0391(9)
P1 0.0719(12) 0.0712(12) 0.0760(11) 0.0363(10) 0.0300(9) 0.0366(10)
C1 0.070(5) 0.077(5) 0.066(4) 0.030(4) 0.023(3) 0.033(4)
C2 0.097(6) 0.073(5) 0.084(5) 0.033(4) 0.033(4) 0.031(5)
C3 0.124(8) 0.072(6) 0.117(7) 0.040(5) 0.044(6) 0.025(6)
C4 0.152(10) 0.098(8) 0.111(8) 0.058(6) 0.068(7) 0.038(7)
C5 0.148(9) 0.127(9) 0.092(7) 0.041(6) 0.072(6) 0.046(7)
C6 0.122(7) 0.075(5) 0.078(5) 0.023(4) 0.043(5) 0.036(5)
C7 0.090(6) 0.131(8) 0.140(8) 0.095(7) 0.066(6) 0.074(6)
O1 0.133(6) 0.150(7) 0.124(5) 0.061(5) 0.055(4) 0.082(5)
P2 0.0654(11) 0.0588(10) 0.0666(10) 0.0216(8) 0.0270(8) 0.0260(9)
C11 0.072(5) 0.063(4) 0.075(5) 0.021(4) 0.024(3) 0.021(4)
C12 0.096(6) 0.107(7) 0.075(5) 0.017(5) 0.033(4) 0.048(5)
C13 0.127(9) 0.144(10) 0.059(5) 0.018(5) 0.027(5) 0.056(7)
C14 0.081(6) 0.142(10) 0.090(7) 0.034(6) 0.008(5) 0.039(6)
C15 0.079(6) 0.115(8) 0.101(7) 0.040(6) 0.023(5) 0.046(5)
C16 0.076(5) 0.093(6) 0.081(5) 0.030(4) 0.034(4) 0.036(4)
C17 0.094(6) 0.070(5) 0.108(6) 0.028(5) 0.039(5) 0.024(5)
O2 0.122(6) 0.085(5) 0.159(7) 0.034(5) 0.039(5) 0.034(4)
C18 0.084(6) 0.091(6) 0.077(5) 0.033(4) 0.034(4) 0.039(5)
O3 0.062(4) 0.097(6) 0.086(5) 0.029(4) 0.033(4) 0.033(4)
O13 0.086(12) 0.094(13) 0.084(11) 0.025(9) 0.033(9) 0.022(10)

loop_
_atom_site_label
_atom_site_type_symbol
_atom_site_fract_x
_atom_site_fract_y
_atom_site_fract_z
_atom_site_U_iso_or_equiv
_atom_site_thermal_displace_type
_atom_site_occupancy
_atom_site_calc_flag
_atom_site_refinement_flags
_atom_site_disorder_group
Ru1 Ru 0.0000 0.0000 0.0000 0.0541(4) Uani 1 d S .
Cl1 Cl -0.0571(2) 0.1220(2) 0.1906(2) 0.0709(5) Uani 1 d . .
P1 P -0.1243(2) 0.1086(2) -0.1516(2) 0.0676(5) Uani 1 d . .
H1 H -0.2465(100) 0.0289(101) -0.2988(87) 0.100(26) Uiso 1 d . .
C1 C -0.0172(9) 0.2323(9) -0.2389(7) 0.069(2) Uani 1 d . .
C2 C 0.0153(10) 0.3796(9) -0.2096(9) 0.083(2) Uani 1 d . .
H2 H -0.0154(10) 0.4223(9) -0.1413(9) 0.100 Uiso 1 calc R .
C3 C 0.0948(13) 0.4683(11) -0.2811(11) 0.105(3) Uani 1 d . .
H3 H 0.1160(13) 0.5685(11) -0.2598(11) 0.126 Uiso 1 calc R .
C4 C 0.1394(15) 0.4081(13) -0.3796(11) 0.114(3) Uani 1 d . .
H4 H 0.1932(15) 0.4658(13) -0.4265(11) 0.137 Uiso 1 calc R .
C5 C 0.1040(14) 0.2590(15) -0.4100(11) 0.117(3) Uani 1 d . .
H5 H 0.1336(14) 0.2160(15) -0.4789(11) 0.140 Uiso 1 calc R .
C6 C 0.0261(11) 0.1722(10) -0.3410(9) 0.090(2) Uani 1 d . .
H6 H 0.0028(11) 0.0717(10) -0.3643(9) 0.108 Uiso 1 calc R .
C7 C -0.2402(11) 0.2064(12) -0.0829(11) 0.099(3) Uani 1 d . .
H7A H -0.2998(11) 0.1477(12) -0.0350(11) 0.118 Uiso 1 calc R .
H7B H -0.1644(11) 0.2998(12) -0.0174(11) 0.118 Uiso 1 calc R .
O1 O -0.3484(10) 0.2323(10) -0.1845(8) 0.123(2) Uani 1 d . .
P2 P -0.2505(2) -0.2091(2) -0.0790(2) 0.0617(5) Uani 1 d . .
C11 C -0.4068(9) -0.2311(8) -0.2378(8) 0.071(2) Uani 1 d . .
C12 C -0.3979(11) -0.2877(11) -0.3638(8) 0.091(3) Uani 1 d . .
H12 H -0.3185(11) -0.3238(11) -0.3684(8) 0.110 Uiso 1 calc R .
C13 C -0.5085(14) -0.2901(14) -0.4832(9) 0.111(3) Uani 1 d . .
H13 H -0.4991(14) -0.3251(14) -0.5668(9) 0.134 Uiso 1 calc R .
C14 C -0.6294(12) -0.2427(14) -0.4810(10) 0.110(3) Uani 1 d . .
H14 H -0.7028(12) -0.2462(14) -0.5617(10) 0.132 Uiso 1 calc R .
C15 C -0.6410(11) -0.1897(12) -0.3572(10) 0.097(3) Uani 1 d . .
H15 H -0.7225(11) -0.1560(12) -0.3540(10) 0.116 Uiso 1 calc R .
C16 C -0.5316(10) -0.1855(10) -0.2351(9) 0.080(2) Uani 1 d . .
H16 H -0.5431(10) -0.1519(10) -0.1521(9) 0.096 Uiso 1 calc R .
C17 C -0.2312(11) -0.3890(10) -0.1253(10) 0.092(2) Uani 1 d . .
H17A H -0.1864(11) -0.3915(10) -0.1986(10) 0.110 Uiso 1 calc R .
H17B H -0.1564(11) -0.3980(10) -0.0471(10) 0.110 Uiso 1 calc R .
O2 O -0.3833(9) -0.5106(8) -0.1678(9) 0.126(3) Uani 1 d . .
C18 C -0.3671(10) -0.2449(10) 0.0378(9) 0.080(2) Uani 1 d . .
H18 H -0.3006(10) -0.2691(10) 0.1116(9) 0.096 Uiso 1 calc R .
O3 O -0.3872(9) -0.1212(10) 0.1011(8) 0.079(2) Uani 0.67 d P .
O13 O -0.5136(22) -0.3565(22) -0.0094(18) 0.091(5) Uani 0.33 d P .

loop_
_atom_type_symbol
_atom_type_description
_atom_type_scat_dispersion_real
_atom_type_scat_dispersion_imag
_atom_type_scat_source
C C 0.0033 0.0016 'International Tables Vol C Tables 4.2.6.8 and 6.1.1.4'
H H 0.0000 0.0000 'International Tables Vol C Tables 4.2.6.8 and 6.1.1.4'
O O 0.0106 0.0060 'International Tables Vol C Tables 4.2.6.8 and 6.1.1.4'
P P 0.1023 0.0942 'International Tables Vol C Tables 4.2.6.8 and 6.1.1.4'
Cl Cl 0.1484 0.1585 'International Tables Vol C Tables 4.2.6.8 and 6.1.1.4'
Ru Ru -1.2594 0.8363 'International Tables Vol C Tables 4.2.6.8 and 6.1.1.4'

loop_
_geom_angle_atom_site_label_1
_geom_angle_atom_site_label_2
_geom_angle_atom_site_label_3
_geom_angle
_geom_angle_site_symmetry_1
_geom_angle_site_symmetry_3
_geom_angle_publ_flag
P1 Ru1 P1 180.0 2 . ?
P1 Ru1 P2 91.45(7) 2 . ?
P1 Ru1 P2 88.55(7) . . ?
P1 Ru1 P2 88.55(7) 2 2 ?
P1 Ru1 P2 91.45(7) . 2 ?
P2 Ru1 P2 180.0 . 2 ?
P1 Ru1 Cl1 87.09(7) 2 . ?
P1 Ru1 Cl1 92.91(7) . . ?
P2 Ru1 Cl1 94.26(7) . . ?
P2 Ru1 Cl1 85.74(7) 2 . ?
P1 Ru1 Cl1 92.92(7) 2 2 ?
P1 Ru1 Cl1 87.08(7) . 2 ?
P2 Ru1 Cl1 85.74(7) . 2 ?
P2 Ru1 Cl1 94.26(7) 2 2 ?
Cl1 Ru1 Cl1 180.0 . 2 ?
H1 P1 C1 82.5(34) . . ?
H1 P1 C7 99.2(31) . . ?
C1 P1 C7 104.3(4) . . ?
H1 P1 Ru1 126.5(34) . . ?
C1 P1 Ru1 124.1(2) . . ?
C7 P1 Ru1 114.1(3) . . ?
C6 C1 C2 118.2(8) . . ?
C6 C1 P1 118.2(6) . . ?
C2 C1 P1 123.5(6) . . ?
C1 C2 C3 121.1(9) . . ?
C4 C3 C2 120.0(9) . . ?
C3 C4 C5 118.6(9) . . ?
C6 C5 C4 121.6(10) . . ?
C1 C6 C5 120.5(9) . . ?
O1 C7 P1 112.7(7) . . ?
C11 P2 C18 102.5(4) . . ?
C11 P2 C17 98.9(4) . . ?
C18 P2 C17 100.3(4) . . ?
C11 P2 Ru1 118.8(3) . . ?
C18 P2 Ru1 118.8(3) . . ?
C17 P2 Ru1 114.2(3) . . ?
C16 C11 C12 118.5(7) . . ?
C16 C11 P2 120.9(6) . . ?
C12 C11 P2 120.5(6) . . ?
C11 C12 C13 119.8(8) . . ?
C14 C13 C12 121.9(9) . . ?
C13 C14 C15 118.6(8) . . ?
C14 C15 C16 121.0(9) . . ?
C11 C16 C15 120.2(8) . . ?
O2 C17 P2 112.0(6) . . ?
O13 C18 O3 106.5(11) . . ?
O13 C18 P2 119.0(9) . . ?
O3 C18 P2 113.5(6) . . ?

loop_
_geom_bond_atom_site_label_1
_geom_bond_atom_site_label_2
_geom_bond_distance
_geom_bond_site_symmetry_2
_geom_bond_publ_flag
Ru1 P1 2.352(2) 2 ?
Ru1 P1 2.352(2) . ?
Ru1 P2 2.383(2) . ?
Ru1 P2 2.383(2) 2 ?
Ru1 Cl1 2.443(2) . ?
Ru1 Cl1 2.443(2) 2 ?
P1 H1 1.55(8) . ?
P1 C1 1.853(8) . ?
P1 C7 1.871(9) . ?
C1 C6 1.360(11) . ?
C1 C2 1.365(11) . ?
C2 C3 1.413(12) . ?
C3 C4 1.339(15) . ?
C4 C5 1.38(2) . ?
C5 C6 1.375(13) . ?
C7 O1 1.390(11) . ?
P2 C11 1.834(8) . ?
P2 C18 1.849(8) . ?
P2 C17 1.863(9) . ?
C11 C16 1.382(11) . ?
C11 C12 1.389(11) . ?
C12 C13 1.394(13) . ?
C13 C14 1.358(14) . ?
C14 C15 1.370(14) . ?
C15 C16 1.402(12) . ?
C17 O2 1.426(11) . ?
C18 O13 1.34(2) . ?
C18 O3 1.395(12) . ?
